data_2224009
loop_
_publ_author_name
'Zhi-Guang, Xu'
'Hai-Yang, Liu'
'Guo-Bang, Gu'
'Xuan, Xu'
'Yun-Xiu, Zeng'

_publ_section_title
;
 Benzyl 2-ethylhexyl sulfoxide
;
_journal_coeditor_code SI2215
_journal_issue 11
_journal_name_full 'Acta Crystallographica Section E'
_journal_page_first o2929
_journal_paper_doi 10.1107/S1600536809044328
_journal_volume 65
_journal_year 2009
_chemical_formula_iupac 'C15 H24 O S'
_chemical_formula_moiety 'C15 H24 O S'
_chemical_formula_sum 'C15 H24 O S'
_chemical_formula_weight 252.41
_chemical_name_systematic
;
Benzyl 2-ethylhexyl sulfoxide
;
_space_group_IT_number 4
_symmetry_cell_setting monoclinic
_symmetry_space_group_name_Hall 'P 2yb'
_symmetry_space_group_name_H-M 'P 1 21 1'
_atom_sites_solution_hydrogens geom
_atom_sites_solution_primary direct
_atom_sites_solution_secondary difmap
_audit_creation_method SHELXL-97
_cell_angle_alpha 90.00
_cell_angle_beta 102.005(3)
_cell_angle_gamma 90.00
_cell_formula_units_Z 2
_cell_length_a 8.832(2)
_cell_length_b 5.2321(14)
_cell_length_c 16.588(4)
_cell_measurement_reflns_used 2250
_cell_measurement_temperature 273(2)
_cell_measurement_theta_max 23.35
_cell_measurement_theta_min 2.43
_cell_volume 749.8(3)
_computing_cell_refinement 'SAINT (Bruker, 2005)'
_computing_data_collection 'APEX2 (Bruker, 2005)'
_computing_data_reduction 'SAINT (Bruker, 2005)'
_computing_molecular_graphics 'ORTEP-3 for Windows (Farrugia, 1997)'
_computing_publication_material 'SHELXL97 and PLATON (Spek, 2009)'
_computing_structure_refinement 'SHELXL97 (Sheldrick, 2008)'
_computing_structure_solution 'SHELXS97 (Sheldrick, 2008)'
_diffrn_ambient_temperature 273(2)
_diffrn_measured_fraction_theta_full 0.995
_diffrn_measured_fraction_theta_max 0.929
_diffrn_measurement_device_type 'Bruker SMART APEXII'
_diffrn_measurement_method '\f and \w'
_diffrn_radiation_monochromator graphite
_diffrn_radiation_source 'fine-focus sealed tube'
_diffrn_radiation_type MoK\a
_diffrn_radiation_wavelength 0.71073
_diffrn_reflns_av_R_equivalents 0.0212
_diffrn_reflns_av_sigmaI/netI 0.0398
_diffrn_reflns_limit_h_max 11
_diffrn_reflns_limit_h_min -7
_diffrn_reflns_limit_k_max 6
_diffrn_reflns_limit_k_min -6
_diffrn_reflns_limit_l_max 22
_diffrn_reflns_limit_l_min -21
_diffrn_reflns_number 4539
_diffrn_reflns_theta_full 25.00
_diffrn_reflns_theta_max 28.27
_diffrn_reflns_theta_min 2.36
_exptl_absorpt_coefficient_mu 0.201
_exptl_absorpt_correction_T_max 0.970
_exptl_absorpt_correction_T_min 0.949
_exptl_absorpt_correction_type multi-scan
_exptl_absorpt_process_details '(SADABS; Bruker, 2005)'
_exptl_crystal_colour white
_exptl_crystal_density_diffrn 1.118
_exptl_crystal_density_method 'not measured'
_exptl_crystal_description block
_exptl_crystal_F_000 276
_exptl_crystal_size_max 0.26
_exptl_crystal_size_mid 0.22
_exptl_crystal_size_min 0.15
_refine_diff_density_max 0.149
_refine_diff_density_min -0.151
_refine_ls_abs_structure_details 'Flack (1983), 1074 Friedel pairs'
_refine_ls_abs_structure_Flack -0.03(8)
_refine_ls_extinction_method none
_refine_ls_goodness_of_fit_ref 1.055
_refine_ls_hydrogen_treatment constr
_refine_ls_matrix_type full
_refine_ls_number_parameters 156
_refine_ls_number_reflns 3119
_refine_ls_number_restraints 1
_refine_ls_restrained_S_all 1.055
_refine_ls_R_factor_all 0.0513
_refine_ls_R_factor_gt 0.0394
_refine_ls_shift/su_max 0.022
_refine_ls_shift/su_mean 0.004
_refine_ls_structure_factor_coef Fsqd
_refine_ls_weighting_details 'w=1/[\s^2^(Fo^2^)+(0.0470P)^2^+] where P=(Fo^2^+2Fc^2^)/3'
_refine_ls_weighting_scheme calc
_refine_ls_wR_factor_gt 0.0892
_refine_ls_wR_factor_ref 0.0950
_reflns_number_gt 2527
_reflns_number_total 3119
_reflns_threshold_expression I>2\s(I)
_cod_data_source_file si2215.cif
_cod_data_source_block I
_cod_depositor_comments
;
The following automatic conversions were performed:
'_symmetry_cell_setting' value 'Monoclinic' changed to 'monoclinic'
according to '/home/saulius/struct/CIF-dictionaries/cif_core.dic'
dictionary named 'cif_core.dic' version 2.4.1 from 2010-06-29.

Automatic conversion script
Id: cif_fix_enum 1527 2010-12-29 10:47:43Z saulius 

The following automatic conversions were performed:

'_symmetry_cell_setting' value 'Monoclinic' changed to 'monoclinic'
according to /home/saulius/struct/CIF-dictionaries/cif_core.dic
dictionary named 'cif_core.dic' version 2.4.1 from 2010-06-29.

Automatic conversion script
Id: cif_fix_values 1715 2011-07-08 13:25:40Z adriana 
;
_cod_original_sg_symbol_H-M 'P 21'
_cod_database_code 2224009
_cod_database_fobs_code 2224009

loop_
_symmetry_equiv_pos_as_xyz
'x, y, z'
'-x, y+1/2, -z'

loop_
_atom_site_type_symbol
_atom_site_label
_atom_site_fract_x
_atom_site_fract_y
_atom_site_fract_z
_atom_site_U_iso_or_equiv
_atom_site_adp_type
_atom_site_calc_flag
_atom_site_refinement_flags
_atom_site_occupancy
_atom_site_disorder_assembly
_atom_site_disorder_group
S S1 0.48826(6) 0.23389(10) 0.70138(3) 0.05069(16) Uani d . 1 . .
C C1 0.6639(3) 0.0772(5) 0.68705(15) 0.0621(6) Uani d . 1 . .
H H1A 0.7435 0.0945 0.7367 0.075 Uiso calc R 1 . .
H H1B 0.6441 -0.1036 0.6769 0.075 Uiso calc R 1 . .
C C2 0.7188(2) 0.1937(4) 0.61568(12) 0.0502(5) Uani d . 1 . .
C C3 0.6676(3) 0.1092(5) 0.53602(17) 0.0714(7) Uani d . 1 . .
H H3 0.5993 -0.0279 0.5259 0.086 Uiso calc R 1 . .
C C4 0.7162(3) 0.2252(7) 0.47099(14) 0.0778(7) Uani d . 1 . .
H H4 0.6802 0.1663 0.4175 0.093 Uiso calc R 1 . .
C C10 0.3505(2) 0.0564(5) 0.91695(12) 0.0555(6) Uani d . 1 . .
H H10A 0.3303 -0.1252 0.9095 0.067 Uiso calc R 1 . .
H H10B 0.4548 0.0759 0.9492 0.067 Uiso calc R 1 . .
C C9 0.3423(2) 0.1786(4) 0.83225(11) 0.0489(5) Uani d . 1 . .
H H9 0.3620 0.3617 0.8413 0.059 Uiso calc R 1 . .
C C14 0.1834(2) 0.1520(4) 0.77427(13) 0.0571(6) Uani d . 1 . .
H H14A 0.1071 0.2359 0.7996 0.069 Uiso calc R 1 . .
H H14B 0.1862 0.2427 0.7236 0.069 Uiso calc R 1 . .
C C8 0.4742(2) 0.0711(5) 0.79491(12) 0.0516(5) Uani d . 1 . .
H H8A 0.4564 -0.1095 0.7835 0.062 Uiso calc R 1 . .
H H8B 0.5712 0.0884 0.8345 0.062 Uiso calc R 1 . .
C C5 0.8165(3) 0.4249(6) 0.48481(16) 0.0722(8) Uani d . 1 . .
H H5 0.8493 0.5022 0.4409 0.087 Uiso calc R 1 . .
C C11 0.2376(3) 0.1677(5) 0.96566(13) 0.0607(6) Uani d . 1 . .
H H11A 0.2536 0.3509 0.9708 0.073 Uiso calc R 1 . .
H H11B 0.1327 0.1387 0.9354 0.073 Uiso calc R 1 . .
C C7 0.8196(3) 0.3962(5) 0.62789(14) 0.0640(6) Uani d . 1 . .
H H7 0.8557 0.4572 0.6811 0.077 Uiso calc R 1 . .
C C6 0.8688(3) 0.5117(6) 0.56292(15) 0.0737(7) Uani d . 1 . .
H H6 0.9375 0.6484 0.5726 0.088 Uiso calc R 1 . .
C C12 0.2557(3) 0.0528(6) 1.05069(14) 0.0730(7) Uani d . 1 . .
H H12A 0.3602 0.0843 1.0812 0.088 Uiso calc R 1 . .
H H12B 0.2417 -0.1308 1.0455 0.088 Uiso calc R 1 . .
C C15 0.1300(3) -0.1175(6) 0.75268(15) 0.0782(7) Uani d . 1 . .
H H15A 0.2028 -0.2020 0.7261 0.117 Uiso calc R 1 . .
H H15B 0.0302 -0.1140 0.7161 0.117 Uiso calc R 1 . .
H H15C 0.1228 -0.2083 0.8020 0.117 Uiso calc R 1 . .
C C13 0.1419(3) 0.1591(7) 1.09933(15) 0.0903(11) Uani d . 1 . .
H H13A 0.1537 0.3412 1.1040 0.135 Uiso calc R 1 . .
H H13B 0.1618 0.0843 1.1533 0.135 Uiso calc R 1 . .
H H13C 0.0382 0.1190 1.0713 0.135 Uiso calc R 1 . .
O O1 0.5294(2) 0.5042(3) 0.72507(10) 0.0703(5) Uani d . 1 . .

loop_
_atom_site_aniso_label
_atom_site_aniso_U_11
_atom_site_aniso_U_22
_atom_site_aniso_U_33
_atom_site_aniso_U_12
_atom_site_aniso_U_13
_atom_site_aniso_U_23
S1 0.0564(3) 0.0427(3) 0.0549(3) 0.0024(3) 0.0162(2) -0.0007(3)
C1 0.0675(15) 0.0432(14) 0.0836(16) 0.0064(12) 0.0342(13) 0.0086(12)
C2 0.0520(11) 0.0406(15) 0.0624(12) 0.0054(10) 0.0215(9) 0.0006(10)
C3 0.0696(15) 0.0641(17) 0.0844(17) -0.0124(13) 0.0249(13) -0.0186(13)
C4 0.0815(16) 0.094(2) 0.0604(13) 0.006(2) 0.0211(12) -0.0157(18)
C10 0.0608(13) 0.0537(14) 0.0536(12) 0.0046(11) 0.0156(10) 0.0015(10)
C9 0.0560(11) 0.0377(14) 0.0538(11) 0.0022(9) 0.0132(9) -0.0009(9)
C14 0.0575(12) 0.0593(16) 0.0560(12) 0.0035(11) 0.0150(10) 0.0000(10)
C8 0.0587(12) 0.0409(13) 0.0580(12) 0.0034(10) 0.0184(10) 0.0038(9)
C5 0.0774(17) 0.078(2) 0.0697(15) 0.0113(15) 0.0353(13) 0.0131(14)
C11 0.0643(13) 0.0643(19) 0.0554(11) 0.0034(12) 0.0170(10) -0.0006(11)
C7 0.0638(14) 0.0697(18) 0.0593(13) -0.0104(14) 0.0145(11) -0.0028(12)
C6 0.0769(17) 0.0720(19) 0.0771(16) -0.0169(14) 0.0270(13) 0.0031(14)
C12 0.0772(16) 0.084(2) 0.0600(14) 0.0012(15) 0.0203(12) -0.0009(13)
C15 0.0746(16) 0.0795(19) 0.0805(16) -0.0213(16) 0.0164(13) -0.0149(15)
C13 0.0885(18) 0.122(3) 0.0676(15) 0.0008(18) 0.0328(14) -0.0044(16)
O1 0.1012(13) 0.0340(9) 0.0831(10) 0.0008(9) 0.0366(9) 0.0008(8)

loop_
_atom_type_symbol
_atom_type_description
_atom_type_scat_dispersion_real
_atom_type_scat_dispersion_imag
_atom_type_scat_source
C C 0.0033 0.0016 'International Tables Vol C Tables 4.2.6.8 and 6.1.1.4'
H H 0.0000 0.0000 'International Tables Vol C Tables 4.2.6.8 and 6.1.1.4'
O O 0.0106 0.0060 'International Tables Vol C Tables 4.2.6.8 and 6.1.1.4'
S S 0.1246 0.1234 'International Tables Vol C Tables 4.2.6.8 and 6.1.1.4'

loop_
_geom_angle_atom_site_label_1
_geom_angle_atom_site_label_2
_geom_angle_atom_site_label_3
_geom_angle_site_symmetry_1
_geom_angle_site_symmetry_3
_geom_angle
_geom_angle_publ_flag
O1 S1 C8 . . 106.19(10) ?
O1 S1 C1 . . 107.14(11) ?
C8 S1 C1 . . 96.52(10) ?
C2 C1 S1 . . 110.21(15) ?
C2 C1 H1A . . 109.6 ?
S1 C1 H1A . . 109.6 ?
C2 C1 H1B . . 109.6 ?
S1 C1 H1B . . 109.6 ?
H1A C1 H1B . . 108.1 ?
C7 C2 C3 . . 117.6(2) ?
C7 C2 C1 . . 120.3(2) ?
C3 C2 C1 . . 122.1(2) ?
C2 C3 C4 . . 121.0(2) ?
C2 C3 H3 . . 119.5 ?
C4 C3 H3 . . 119.5 ?
C5 C4 C3 . . 120.3(2) ?
C5 C4 H4 . . 119.9 ?
C3 C4 H4 . . 119.9 ?
C11 C10 C9 . . 114.60(18) ?
C11 C10 H10A . . 108.6 ?
C9 C10 H10A . . 108.6 ?
C11 C10 H10B . . 108.6 ?
C9 C10 H10B . . 108.6 ?
H10A C10 H10B . . 107.6 ?
C10 C9 C14 . . 113.55(17) ?
C10 C9 C8 . . 108.82(16) ?
C14 C9 C8 . . 112.70(16) ?
C10 C9 H9 . . 107.1 ?
C14 C9 H9 . . 107.1 ?
C8 C9 H9 . . 107.1 ?
C15 C14 C9 . . 115.7(2) ?
C15 C14 H14A . . 108.3 ?
C9 C14 H14A . . 108.3 ?
C15 C14 H14B . . 108.3 ?
C9 C14 H14B . . 108.3 ?
H14A C14 H14B . . 107.4 ?
C9 C8 S1 . . 111.68(15) ?
C9 C8 H8A . . 109.3 ?
S1 C8 H8A . . 109.3 ?
C9 C8 H8B . . 109.3 ?
S1 C8 H8B . . 109.3 ?
H8A C8 H8B . . 107.9 ?
C4 C5 C6 . . 119.9(2) ?
C4 C5 H5 . . 120.1 ?
C6 C5 H5 . . 120.1 ?
C12 C11 C10 . . 112.9(2) ?
C12 C11 H11A . . 109.0 ?
C10 C11 H11A . . 109.0 ?
C12 C11 H11B . . 109.0 ?
C10 C11 H11B . . 109.0 ?
H11A C11 H11B . . 107.8 ?
C2 C7 C6 . . 121.5(2) ?
C2 C7 H7 . . 119.3 ?
C6 C7 H7 . . 119.3 ?
C5 C6 C7 . . 119.8(3) ?
C5 C6 H6 . . 120.1 ?
C7 C6 H6 . . 120.1 ?
C11 C12 C13 . . 113.4(2) ?
C11 C12 H12A . . 108.9 ?
C13 C12 H12A . . 108.9 ?
C11 C12 H12B . . 108.9 ?
C13 C12 H12B . . 108.9 ?
H12A C12 H12B . . 107.7 ?
C14 C15 H15A . . 109.5 ?
C14 C15 H15B . . 109.5 ?
H15A C15 H15B . . 109.5 ?
C14 C15 H15C . . 109.5 ?
H15A C15 H15C . . 109.5 ?
H15B C15 H15C . . 109.5 ?
C12 C13 H13A . . 109.5 ?
C12 C13 H13B . . 109.5 ?
H13A C13 H13B . . 109.5 ?
C12 C13 H13C . . 109.5 ?
H13A C13 H13C . . 109.5 ?
H13B C13 H13C . . 109.5 ?

loop_
_geom_bond_atom_site_label_1
_geom_bond_atom_site_label_2
_geom_bond_site_symmetry_2
_geom_bond_distance
_geom_bond_publ_flag
S1 O1 . 1.4923(18) ?
S1 C8 . 1.797(2) ?
S1 C1 . 1.813(2) ?
C1 C2 . 1.499(3) ?
C1 H1A . 0.9700 ?
C1 H1B . 0.9700 ?
C2 C7 . 1.372(3) ?
C2 C3 . 1.378(3) ?
C3 C4 . 1.382(4) ?
C3 H3 . 0.9300 ?
C4 C5 . 1.358(4) ?
C4 H4 . 0.9300 ?
C10 C11 . 1.523(3) ?
C10 C9 . 1.532(3) ?
C10 H10A . 0.9700 ?
C10 H10B . 0.9700 ?
C9 C14 . 1.534(3) ?
C9 C8 . 1.535(3) ?
C9 H9 . 0.9800 ?
C14 C15 . 1.507(3) ?
C14 H14A . 0.9700 ?
C14 H14B . 0.9700 ?
C8 H8A . 0.9700 ?
C8 H8B . 0.9700 ?
C5 C6 . 1.360(4) ?
C5 H5 . 0.9300 ?
C11 C12 . 1.511(3) ?
C11 H11A . 0.9700 ?
C11 H11B . 0.9700 ?
C7 C6 . 1.382(3) ?
C7 H7 . 0.9300 ?
C6 H6 . 0.9300 ?
C12 C13 . 1.520(3) ?
C12 H12A . 0.9700 ?
C12 H12B . 0.9700 ?
C15 H15A . 0.9600 ?
C15 H15B . 0.9600 ?
C15 H15C . 0.9600 ?
C13 H13A . 0.9600 ?
C13 H13B . 0.9600 ?
C13 H13C . 0.9600 ?

loop_
_geom_hbond_atom_site_label_D
_geom_hbond_atom_site_label_H
_geom_hbond_atom_site_label_A
_geom_hbond_site_symmetry_A
_geom_hbond_distance_DH
_geom_hbond_distance_HA
_geom_hbond_distance_DA
_geom_hbond_angle_DHA
C8 H8A O1 1_545 0.97 2.39 3.258(3) 149.0
C1 H1B O1 1_545 0.97 2.49 3.333(3) 144.8

loop_
_geom_torsion_atom_site_label_1
_geom_torsion_atom_site_label_2
_geom_torsion_atom_site_label_3
_geom_torsion_atom_site_label_4
_geom_torsion_site_symmetry_1
_geom_torsion_site_symmetry_2
_geom_torsion_site_symmetry_3
_geom_torsion_site_symmetry_4
_geom_torsion
_geom_torsion_publ_flag
O1 S1 C1 C2 . . . . -64.88(19) ?
C8 S1 C1 C2 . . . . -174.08(17) ?
S1 C1 C2 C7 . . . . 90.3(2) ?
S1 C1 C2 C3 . . . . -87.7(2) ?
C7 C2 C3 C4 . . . . -0.1(4) ?
C1 C2 C3 C4 . . . . 177.9(2) ?
C2 C3 C4 C5 . . . . 0.3(4) ?
C11 C10 C9 C14 . . . . -60.3(3) ?
C11 C10 C9 C8 . . . . 173.35(18) ?
C10 C9 C14 C15 . . . . -61.5(2) ?
C8 C9 C14 C15 . . . . 62.8(2) ?
C10 C9 C8 S1 . . . . -172.63(15) ?
C14 C9 C8 S1 . . . . 60.5(2) ?
O1 S1 C8 C9 . . . . 63.90(17) ?
C1 S1 C8 C9 . . . . 173.90(16) ?
C3 C4 C5 C6 . . . . -0.2(4) ?
C9 C10 C11 C12 . . . . -176.65(19) ?
C3 C2 C7 C6 . . . . -0.1(4) ?
C1 C2 C7 C6 . . . . -178.2(2) ?
C4 C5 C6 C7 . . . . 0.0(4) ?
C2 C7 C6 C5 . . . . 0.2(4) ?
C10 C11 C12 C13 . . . . -179.0(2) ?
